data_7713188
loop_
_publ_author_name
'Xia, Cheng-Cai'
'Zhang, Xinyu'
'Zhang, Chengcheng'
'Li, Gang'
'Wei, Haiyan'
'Wang, Xin-Yi'

_publ_section_title
;
 Syntheses and magnetic properties of a bis-bidentate nitronyl nitroxide
 radical based on triazolopyrimidine and its metal complexes
;
_journal_name_full 'Dalton Transactions'
_journal_paper_doi 10.1039/D3DT01277H
_journal_year 2023
_chemical_formula_moiety 'C22 H17 F12 Mn N6 O6, C H2 Cl2'
_chemical_formula_sum 'C23 H19 Cl2 F12 Mn N6 O6'
_chemical_formula_weight 829.28
_space_group_crystal_system triclinic
_space_group_IT_number 2
_space_group_name_Hall '-P 1'
_space_group_name_H-M_alt 'P -1'
_atom_sites_solution_hydrogens geom
_atom_sites_solution_primary dual
_audit_creation_date 2023-01-30
_audit_creation_method
;
Olex2 1.5-alpha
(compiled 2023.01.27 svn.rdd5efbe3 for OlexSys, GUI svn.r6708)
;
_audit_update_record
;
2023-04-26 deposited with the CCDC.	2023-05-29 downloaded from the CCDC.
;
_cell_angle_alpha 68.5020(10)
_cell_angle_beta 74.357(2)
_cell_angle_gamma 69.152(2)
_cell_formula_units_Z 2
_cell_length_a 9.5400(4)
_cell_length_b 12.2077(5)
_cell_length_c 16.3666(6)
_cell_measurement_reflns_used 6831
_cell_measurement_temperature 193
_cell_measurement_theta_max 27.44
_cell_measurement_theta_min 2.71
_cell_volume 1635.98(12)
_computing_molecular_graphics 'Olex2 1.5-alpha (Dolomanov et al., 2009)'
_computing_publication_material 'Olex2 1.5-alpha (Dolomanov et al., 2009)'
_computing_structure_refinement 'SHELXL 2018/3 (Sheldrick, 2015)'
_computing_structure_solution 'SHELXT 2018/2 (Sheldrick, 2018)'
_diffrn_ambient_temperature 193
_diffrn_measured_fraction_theta_full 0.992
_diffrn_measured_fraction_theta_max 0.991
_diffrn_measurement_device_type 'Bruker APEX-II CCD'
_diffrn_measurement_method '\f and \w scans'
_diffrn_radiation_type MoK\a
_diffrn_radiation_wavelength 0.71073
_diffrn_reflns_av_R_equivalents 0.0273
_diffrn_reflns_av_unetI/netI 0.0380
_diffrn_reflns_Laue_measured_fraction_full 0.992
_diffrn_reflns_Laue_measured_fraction_max 0.991
_diffrn_reflns_limit_h_max 12
_diffrn_reflns_limit_h_min -10
_diffrn_reflns_limit_k_max 15
_diffrn_reflns_limit_k_min -15
_diffrn_reflns_limit_l_max 21
_diffrn_reflns_limit_l_min -21
_diffrn_reflns_number 15752
_diffrn_reflns_point_group_measured_fraction_full 0.992
_diffrn_reflns_point_group_measured_fraction_max 0.991
_diffrn_reflns_theta_full 25.242
_diffrn_reflns_theta_max 27.484
_diffrn_reflns_theta_min 2.314
_diffrn_standards_number 0
_exptl_absorpt_coefficient_mu 0.683
_exptl_absorpt_correction_type none
_exptl_crystal_colour 'metallic blackish black'
_exptl_crystal_colour_lustre metallic
_exptl_crystal_colour_modifier blackish
_exptl_crystal_colour_primary black
_exptl_crystal_density_diffrn 1.683
_exptl_crystal_description block
_exptl_crystal_F_000 828
_exptl_crystal_size_max 0.04
_exptl_crystal_size_mid 0.02
_exptl_crystal_size_min 0.02
_refine_diff_density_max 0.939
_refine_diff_density_min -0.874
_refine_diff_density_rms 0.070
_refine_ls_extinction_method none
_refine_ls_goodness_of_fit_ref 1.040
_refine_ls_hydrogen_treatment constr
_refine_ls_matrix_type full
_refine_ls_number_parameters 501
_refine_ls_number_reflns 7445
_refine_ls_number_restraints 55
_refine_ls_restrained_S_all 1.131
_refine_ls_R_factor_all 0.0734
_refine_ls_R_factor_gt 0.0600
_refine_ls_shift/su_max 0.001
_refine_ls_shift/su_mean 0.000
_refine_ls_structure_factor_coef Fsqd
_refine_ls_weighting_details 'w=1/[\s^2^(Fo^2^)+(0.0779P)^2^+1.9143P] where P=(Fo^2^+2Fc^2^)/3'
_refine_ls_weighting_scheme calc
_refine_ls_wR_factor_gt 0.1567
_refine_ls_wR_factor_ref 0.1681
_reflns_Friedel_coverage 0.000
_reflns_number_gt 6003
_reflns_number_total 7445
_reflns_threshold_expression 'I > 2\s(I)'
_cod_data_source_file d3dt01277h2.cif
_cod_data_source_block 1_CCDC5
_cod_database_code 7713188
_shelx_shelxl_version_number 2018/3
_shelx_space_group_comment
;
The symmetry employed for this shelxl refinement is uniquely defined
by the following loop, which should always be used as a source of
symmetry information in preference to the above space-group names.
They are only intended as comments.
;
_shelx_estimated_absorpt_t_max 0.986
_shelx_estimated_absorpt_t_min 0.973
_olex2_refinement_description
;
1. Fixed Uiso
 At 1.2 times of:
  All C(H) groups, All C(H,H,H,H) groups
 At 1.5 times of:
  All C(H,H,H) groups
2. Restrained distances
 Cl3-C23 \\sim Cl2-C23 \\sim Cl4-C23 \\sim Cl1-C23
 with sigma of 0.02
3. Rigid bond restraints
 F2, C19
 with sigma for 1-2 distances of 0.001 and sigma for 1-3 distances of 0.001
4. Uiso/Uaniso restraints and constraints
Cl4 \\sim Cl1: within 2A with sigma of 0.005 and sigma for terminal atoms of
0.01 within 2A
Cl2 \\sim Cl3: within 2A with sigma of 0.001 and sigma for terminal atoms of
0.002 within 2A
Cl1 \\sim Cl4: within 2A with sigma of 0.001 and sigma for terminal atoms of
0.002 within 2A
Uanis(F5) \\sim Ueq: with sigma of 0.005 and sigma for terminal atoms of 0.01
Uanis(F2A) \\sim Ueq, Uanis(F3) \\sim Ueq, Uanis(F3A) \\sim Ueq: with sigma of
0.005 and sigma for terminal atoms of 0.01
Uanis(Cl3) \\sim Ueq, Uanis(Cl4) \\sim Ueq: with sigma of 0.005 and sigma for
terminal atoms of 0.01
5. Others
 Sof(F3A)=Sof(F2A)=Sof(F1A)=Sof(H23c)=Sof(H23d)=Sof(Cl3)=Sof(Cl4)=1-FVAR(1)
 Sof(F1)=Sof(F2)=Sof(F3)=Sof(Cl1)=Sof(Cl2)=Sof(H23a)=Sof(H23b)=FVAR(1)
6.a Secondary CH2 refined with riding coordinates:
 C23(H23a,H23b), C23(H23c,H23d)
6.b Aromatic/amide H refined with riding coordinates:
 C18(H18), C15(H15), C10(H10), C11(H11), C12(H12)
6.c Idealised Me refined as rotating group:
 C2(H2a,H2b,H2c), C1(H1a,H1b,H1c), C5(H5a,H5b,H5c), C4(H4a,H4b,H4c)
;
_olex2_submission_special_instructions 'No special instructions were received'

loop_
_space_group_symop_operation_xyz
'x, y, z'
'-x, -y, -z'

loop_
_atom_site_label
_atom_site_type_symbol
_atom_site_fract_x
_atom_site_fract_y
_atom_site_fract_z
_atom_site_U_iso_or_equiv
_atom_site_adp_type
_atom_site_occupancy
_atom_site_site_symmetry_order
_atom_site_calc_flag
_atom_site_refinement_flags_posn
_atom_site_refinement_flags_adp
_atom_site_refinement_flags_occupancy
_atom_site_disorder_assembly
_atom_site_disorder_group
Mn1 Mn 0.73235(5) 0.22242(4) 0.71638(3) 0.03410(14) Uani 1 1 d . . . . .
F1 F 0.3269(7) 0.5935(5) 0.7558(5) 0.149(3) Uani 0.789(2) 1 d . . P A 1
F2 F 0.2423(5) 0.4456(6) 0.8114(7) 0.142(2) Uani 0.789(2) 1 d . U P A 1
F3 F 0.2907(7) 0.5110(7) 0.8948(3) 0.130(2) Uani 0.789(2) 1 d . U P A 1
F4 F 0.8848(7) 0.1706(4) 0.9803(3) 0.168(2) Uani 1 1 d . . . . .
F5 F 0.7485(5) 0.3336(6) 1.0039(3) 0.171(2) Uani 1 1 d . U . . .
F6 F 0.9410(4) 0.3280(4) 0.9107(2) 0.1241(14) Uani 1 1 d . . . . .
F7 F 1.2348(4) -0.0640(4) 0.6365(3) 0.1417(18) Uani 1 1 d . . . . .
F8 F 1.1672(3) -0.0315(2) 0.51291(19) 0.0857(8) Uani 1 1 d . . . . .
F9 F 1.0468(4) -0.1160(2) 0.63389(19) 0.0860(8) Uani 1 1 d . . . . .
F10 F 1.0578(3) 0.4132(2) 0.40131(18) 0.0807(7) Uani 1 1 d . . . . .
F11 F 0.8438(4) 0.4085(4) 0.39241(18) 0.1107(12) Uani 1 1 d . . . . .
F12 F 0.8588(4) 0.5269(2) 0.45586(18) 0.0908(9) Uani 1 1 d . . . . .
O4 O 0.5380(3) 0.3667(2) 0.74508(14) 0.0446(5) Uani 1 1 d . . . . .
O3 O 0.8126(3) 0.2466(2) 0.81661(15) 0.0468(5) Uani 1 1 d . . . . .
O5 O 0.8229(2) 0.34427(19) 0.59753(14) 0.0406(5) Uani 1 1 d . . . . .
O6 O 0.9359(2) 0.0879(2) 0.68318(15) 0.0440(5) Uani 1 1 d . . . . .
O1 O 0.6602(3) 0.0719(2) 0.82044(14) 0.0454(5) Uani 1 1 d . . . . .
O2 O 0.7062(3) -0.2093(2) 0.68074(16) 0.0537(6) Uani 1 1 d . . . . .
N4 N 0.5069(3) 0.15752(19) 0.54410(14) 0.0287(4) Uani 1 1 d . . . . .
N6 N 0.5343(3) 0.3536(2) 0.52148(16) 0.0375(5) Uani 1 1 d . . . . .
N5 N 0.6162(3) 0.1709(2) 0.64045(15) 0.0304(5) Uani 1 1 d . . . . .
N3 N 0.5404(3) 0.0419(2) 0.60173(15) 0.0332(5) Uani 1 1 d . . . . .
N1 N 0.6855(3) -0.0313(2) 0.80544(15) 0.0375(5) Uani 1 1 d . . . . .
N2 N 0.7057(3) -0.1647(2) 0.73938(16) 0.0387(5) Uani 1 1 d . . . . .
C19 C 0.3433(5) 0.4950(4) 0.8179(3) 0.0621(9) Uani 1 1 d . U . . .
C17 C 0.5036(4) 0.4072(3) 0.8092(2) 0.0422(7) Uani 1 1 d . . . . .
C18 C 0.5923(4) 0.3831(3) 0.8719(2) 0.0505(8) Uani 1 1 d . . . . .
H18 H 0.550905 0.421381 0.917710 0.061 Uiso 1 1 calc R U . . .
C21 C 0.7392(4) 0.3051(3) 0.87006(19) 0.0431(7) Uani 1 1 d . . . . .
C20 C 0.8275(6) 0.2847(5) 0.9423(3) 0.0675(11) Uani 1 1 d . . . . .
C22 C 0.9189(4) 0.4166(4) 0.4456(3) 0.0551(8) Uani 1 1 d . . . . .
C16 C 0.9142(4) 0.3141(3) 0.5337(2) 0.0419(7) Uani 1 1 d . . . . .
C15 C 1.0094(4) 0.1964(3) 0.5322(2) 0.0497(8) Uani 1 1 d . . . . .
H15 H 1.074825 0.186458 0.478604 0.060 Uiso 1 1 calc R U . . .
C14 C 1.0104(4) 0.0951(3) 0.6061(2) 0.0455(7) Uani 1 1 d . . . . .
C13 C 1.1172(5) -0.0304(4) 0.5977(3) 0.0636(10) Uani 1 1 d . . . . .
C10 C 0.4690(4) 0.3927(3) 0.4507(2) 0.0390(6) Uani 1 1 d . . . . .
H10 H 0.453534 0.476563 0.416253 0.047 Uiso 1 1 calc R U . . .
C11 C 0.4203(3) 0.3167(3) 0.42282(19) 0.0373(6) Uani 1 1 d . . . . .
H11 H 0.374027 0.349911 0.370935 0.045 Uiso 1 1 calc R U . . .
C12 C 0.4398(3) 0.1972(3) 0.47025(18) 0.0345(6) Uani 1 1 d . . . . .
H12 H 0.408854 0.143749 0.453366 0.041 Uiso 1 1 calc R U . . .
C9 C 0.5529(3) 0.2348(2) 0.56754(17) 0.0287(5) Uani 1 1 d . . . . .
C8 C 0.6059(3) 0.0567(2) 0.65745(17) 0.0290(5) Uani 1 1 d . . . . .
C7 C 0.6641(3) -0.0449(3) 0.73296(18) 0.0334(6) Uani 1 1 d . . . . .
C2 C 0.9186(6) -0.1536(4) 0.8651(4) 0.0816(15) Uani 1 1 d . . . . .
H2A H 0.970326 -0.141154 0.803292 0.122 Uiso 1 1 calc R U . . .
H2B H 0.972372 -0.233282 0.902408 0.122 Uiso 1 1 calc R U . . .
H2C H 0.917936 -0.087952 0.886180 0.122 Uiso 1 1 calc R U . . .
C3 C 0.7546(4) -0.1513(3) 0.8703(2) 0.0498(8) Uani 1 1 d . . . . .
C1 C 0.6634(7) -0.1544(4) 0.9625(2) 0.0877(17) Uani 1 1 d . . . . .
H1A H 0.671591 -0.088857 0.980373 0.132 Uiso 1 1 calc R U . . .
H1B H 0.703180 -0.234174 1.005028 0.132 Uiso 1 1 calc R U . . .
H1C H 0.556519 -0.142063 0.961457 0.132 Uiso 1 1 calc R U . . .
C5 C 0.8879(6) -0.3468(4) 0.8187(3) 0.0744(13) Uani 1 1 d . . . . .
H5A H 0.872712 -0.395779 0.787687 0.112 Uiso 1 1 calc R U . . .
H5B H 0.914415 -0.399687 0.877291 0.112 Uiso 1 1 calc R U . . .
H5C H 0.970276 -0.310579 0.783815 0.112 Uiso 1 1 calc R U . . .
C4 C 0.6106(6) -0.2987(4) 0.8755(3) 0.0745(13) Uani 1 1 d . . . . .
H4A H 0.516269 -0.231863 0.878144 0.112 Uiso 1 1 calc R U . . .
H4B H 0.626607 -0.351183 0.935975 0.112 Uiso 1 1 calc R U . . .
H4C H 0.603448 -0.347698 0.841686 0.112 Uiso 1 1 calc R U . . .
C6 C 0.7428(4) -0.2453(3) 0.8302(2) 0.0463(7) Uani 1 1 d . . . . .
F3A F 0.2577(16) 0.4569(15) 0.8831(12) 0.075(4) Uani 0.211(2) 1 d . U P A 2
F2A F 0.2828(16) 0.5336(16) 0.7533(8) 0.062(3) Uani 0.211(2) 1 d . U P A 2
F1A F 0.3511(16) 0.6056(12) 0.8274(15) 0.081(5) Uani 0.211(2) 1 d . . P A 2
Cl1 Cl 0.80580(18) 0.76684(16) 0.30227(11) 0.0816(5) Uani 0.789(2) 1 d D U P A 1
Cl2 Cl 0.6963(2) 0.9490(2) 0.14323(13) 0.1158(8) Uani 0.789(2) 1 d D U P A 1
C23 C 0.8174(6) 0.8920(6) 0.2196(4) 0.1042(19) Uani 1 1 d D . . . .
H23A H 0.922604 0.876036 0.186805 0.125 Uiso 0.789(2) 1 calc R U P A 1
H23B H 0.802069 0.957703 0.245656 0.125 Uiso 0.789(2) 1 calc R U P A 1
H23C H 0.836892 0.896665 0.274502 0.125 Uiso 0.211(2) 1 calc R U P A 2
H23D H 0.916895 0.875440 0.180615 0.125 Uiso 0.211(2) 1 calc R U P A 2
Cl3 Cl 0.7244(9) 1.0153(9) 0.1743(6) 0.1203(15) Uani 0.211(2) 1 d D U P A 2
Cl4 Cl 0.7487(8) 0.7585(6) 0.2509(5) 0.0949(13) Uani 0.211(2) 1 d D U P A 2

loop_
_atom_site_aniso_label
_atom_site_aniso_U_11
_atom_site_aniso_U_22
_atom_site_aniso_U_33
_atom_site_aniso_U_23
_atom_site_aniso_U_13
_atom_site_aniso_U_12
Mn1 0.0365(2) 0.0356(2) 0.0375(2) -0.01910(18) -0.01239(18) -0.00574(17)
F1 0.108(4) 0.065(3) 0.145(5) 0.029(3) 0.026(4) 0.029(3)
F2 0.050(2) 0.149(5) 0.250(7) -0.126(6) -0.003(3) -0.003(2)
F3 0.116(4) 0.151(5) 0.083(3) -0.078(3) -0.015(3) 0.052(4)
F4 0.300(6) 0.115(3) 0.130(3) 0.024(2) -0.166(4) -0.073(4)
F5 0.126(3) 0.321(6) 0.117(3) -0.155(3) -0.043(2) -0.014(3)
F6 0.125(3) 0.190(4) 0.107(2) -0.028(2) -0.053(2) -0.094(3)
F7 0.079(2) 0.125(3) 0.250(5) -0.124(3) -0.088(3) 0.052(2)
F8 0.0801(17) 0.0735(17) 0.0937(19) -0.0516(15) 0.0228(15) -0.0103(14)
F9 0.114(2) 0.0489(13) 0.0858(18) -0.0338(13) 0.0095(16) -0.0167(14)
F10 0.0672(15) 0.0762(17) 0.0812(17) -0.0161(13) 0.0149(13) -0.0278(13)
F11 0.144(3) 0.150(3) 0.0601(15) 0.0096(17) -0.0466(18) -0.088(3)
F12 0.105(2) 0.0542(14) 0.0700(16) -0.0094(12) 0.0115(15) -0.0019(14)
O4 0.0474(12) 0.0450(12) 0.0426(11) -0.0234(10) -0.0148(10) 0.0017(10)
O3 0.0477(12) 0.0577(14) 0.0481(12) -0.0267(11) -0.0160(10) -0.0127(10)
O5 0.0422(11) 0.0412(11) 0.0454(11) -0.0208(9) -0.0076(9) -0.0114(9)
O6 0.0370(11) 0.0438(12) 0.0527(13) -0.0207(10) -0.0126(10) -0.0030(9)
O1 0.0656(15) 0.0437(12) 0.0342(10) -0.0167(9) -0.0122(10) -0.0158(11)
O2 0.0865(18) 0.0337(11) 0.0488(13) -0.0122(10) -0.0343(13) -0.0091(11)
N4 0.0339(11) 0.0254(10) 0.0309(10) -0.0088(8) -0.0115(9) -0.0082(9)
N6 0.0495(14) 0.0253(11) 0.0430(13) -0.0096(10) -0.0195(11) -0.0086(10)
N5 0.0330(11) 0.0291(11) 0.0340(11) -0.0129(9) -0.0120(9) -0.0064(9)
N3 0.0417(13) 0.0283(11) 0.0338(11) -0.0062(9) -0.0156(10) -0.0111(10)
N1 0.0477(14) 0.0385(13) 0.0291(11) -0.0088(10) -0.0130(10) -0.0118(11)
N2 0.0520(15) 0.0307(12) 0.0351(12) -0.0060(10) -0.0194(11) -0.0088(11)
C19 0.065(2) 0.059(2) 0.0453(19) -0.0224(17) -0.0045(18) 0.0056(17)
C17 0.0508(18) 0.0379(15) 0.0355(14) -0.0144(12) -0.0030(13) -0.0093(13)
C18 0.064(2) 0.060(2) 0.0359(15) -0.0262(15) -0.0022(15) -0.0191(17)
C21 0.0570(19) 0.0521(18) 0.0326(14) -0.0151(13) -0.0077(13) -0.0271(15)
C20 0.083(3) 0.091(3) 0.049(2) -0.026(2) -0.023(2) -0.035(3)
C22 0.054(2) 0.061(2) 0.053(2) -0.0203(17) -0.0054(16) -0.0187(17)
C16 0.0401(16) 0.0480(17) 0.0481(17) -0.0217(14) -0.0075(13) -0.0167(13)
C15 0.0455(18) 0.055(2) 0.0530(19) -0.0291(16) 0.0011(15) -0.0123(15)
C14 0.0347(15) 0.0482(18) 0.061(2) -0.0291(16) -0.0078(14) -0.0073(13)
C13 0.052(2) 0.057(2) 0.081(3) -0.036(2) -0.005(2) -0.0026(18)
C10 0.0497(17) 0.0267(13) 0.0427(15) -0.0083(11) -0.0191(13) -0.0071(12)
C11 0.0444(16) 0.0331(14) 0.0374(14) -0.0103(11) -0.0205(12) -0.0047(12)
C12 0.0406(15) 0.0328(13) 0.0367(14) -0.0118(11) -0.0165(12) -0.0091(11)
C9 0.0305(12) 0.0282(12) 0.0333(12) -0.0134(10) -0.0091(10) -0.0080(10)
C8 0.0313(13) 0.0295(12) 0.0290(12) -0.0102(10) -0.0085(10) -0.0079(10)
C7 0.0382(14) 0.0340(14) 0.0314(13) -0.0088(11) -0.0117(11) -0.0109(11)
C2 0.092(3) 0.064(3) 0.097(3) -0.001(2) -0.068(3) -0.017(2)
C3 0.072(2) 0.0432(17) 0.0361(15) -0.0038(13) -0.0267(16) -0.0133(16)
C1 0.163(5) 0.062(3) 0.0317(17) -0.0066(17) -0.017(2) -0.032(3)
C5 0.088(3) 0.057(2) 0.067(2) -0.019(2) -0.042(2) 0.014(2)
C4 0.107(4) 0.071(3) 0.053(2) 0.0019(19) -0.018(2) -0.051(3)
C6 0.063(2) 0.0366(16) 0.0369(15) -0.0023(12) -0.0214(15) -0.0106(14)
F3A 0.048(6) 0.061(7) 0.076(8) -0.003(6) 0.012(6) -0.003(5)
F2A 0.053(6) 0.075(7) 0.037(5) -0.020(5) -0.024(4) 0.021(5)
F1A 0.074(8) 0.049(7) 0.137(13) -0.067(9) -0.038(9) 0.020(6)
Cl1 0.0692(9) 0.0829(10) 0.0786(10) -0.0129(8) -0.0077(7) -0.0204(7)
Cl2 0.0877(12) 0.160(2) 0.0826(11) -0.0378(12) -0.0366(9) 0.0020(12)
C23 0.067(3) 0.149(6) 0.110(4) -0.047(4) -0.027(3) -0.029(3)
Cl3 0.089(2) 0.158(3) 0.092(2) -0.027(2) -0.0346(19) -0.007(2)
Cl4 0.0779(19) 0.093(2) 0.093(2) -0.0181(18) -0.0012(18) -0.0199(18)

loop_
_atom_type_symbol
_atom_type_description
_atom_type_scat_dispersion_real
_atom_type_scat_dispersion_imag
_atom_type_scat_source
C C 0.0033 0.0016 'International Tables Vol C Tables 4.2.6.8 and 6.1.1.4'
H H 0.0000 0.0000 'International Tables Vol C Tables 4.2.6.8 and 6.1.1.4'
Cl Cl 0.1484 0.1585 'International Tables Vol C Tables 4.2.6.8 and 6.1.1.4'
F F 0.0171 0.0103 'International Tables Vol C Tables 4.2.6.8 and 6.1.1.4'
Mn Mn 0.3368 0.7283 'International Tables Vol C Tables 4.2.6.8 and 6.1.1.4'
N N 0.0061 0.0033 'International Tables Vol C Tables 4.2.6.8 and 6.1.1.4'
O O 0.0106 0.0060 'International Tables Vol C Tables 4.2.6.8 and 6.1.1.4'

loop_
_geom_angle_atom_site_label_1
_geom_angle_atom_site_label_2
_geom_angle_atom_site_label_3
_geom_angle
_geom_angle_site_symmetry_1
_geom_angle_site_symmetry_3
_geom_angle_publ_flag
O4 Mn1 O5 93.16(9) . . ?
O4 Mn1 O6 175.78(9) . . ?
O4 Mn1 O1 96.59(9) . . ?
O4 Mn1 N5 94.16(8) . . ?
O3 Mn1 O4 83.19(8) . . ?
O3 Mn1 O5 101.67(9) . . ?
O3 Mn1 O6 95.42(9) . . ?
O3 Mn1 O1 86.58(9) . . ?
O3 Mn1 N5 165.89(9) . . ?
O5 Mn1 O1 167.93(8) . . ?
O5 Mn1 N5 92.29(8) . . ?
O6 Mn1 O5 83.21(9) . . ?
O6 Mn1 O1 87.28(9) . . ?
O6 Mn1 N5 88.15(8) . . ?
O1 Mn1 N5 79.95(8) . . ?
C17 O4 Mn1 128.2(2) . . ?
C21 O3 Mn1 127.8(2) . . ?
C16 O5 Mn1 126.1(2) . . ?
C14 O6 Mn1 125.0(2) . . ?
N1 O1 Mn1 120.15(17) . . ?
N3 N4 C12 127.2(2) . . ?
N3 N4 C9 111.0(2) . . ?
C12 N4 C9 121.7(2) . . ?
C10 N6 C9 115.5(2) . . ?
C9 N5 Mn1 131.56(17) . . ?
C9 N5 C8 103.2(2) . . ?
C8 N5 Mn1 125.05(17) . . ?
C8 N3 N4 100.9(2) . . ?
O1 N1 C7 126.4(2) . . ?
O1 N1 C3 120.5(2) . . ?
C7 N1 C3 113.0(2) . . ?
O2 N2 C7 126.5(2) . . ?
O2 N2 C6 121.7(2) . . ?
C7 N2 C6 111.7(2) . . ?
F1 C19 F2 103.7(6) . . ?
F1 C19 F3 113.0(5) . . ?
F1 C19 C17 113.0(4) . . ?
F2 C19 C17 110.1(4) . . ?
F3 C19 F2 100.9(6) . . ?
F3 C19 C17 114.8(4) . . ?
F3A C19 C17 114.6(7) . . ?
F3A C19 F1A 104.6(12) . . ?
F2A C19 C17 115.3(6) . . ?
F2A C19 F3A 109.6(12) . . ?
F2A C19 F1A 102.6(11) . . ?
F1A C19 C17 109.0(6) . . ?
O4 C17 C19 114.2(3) . . ?
O4 C17 C18 128.0(3) . . ?
C18 C17 C19 117.7(3) . . ?
C17 C18 H18 118.8 . . ?
C21 C18 C17 122.3(3) . . ?
C21 C18 H18 118.8 . . ?
O3 C21 C18 128.6(3) . . ?
O3 C21 C20 113.2(3) . . ?
C18 C21 C20 118.2(3) . . ?
F4 C20 F5 107.1(5) . . ?
F4 C20 C21 111.9(3) . . ?
F5 C20 C21 114.3(4) . . ?
F6 C20 F4 104.6(5) . . ?
F6 C20 F5 106.0(4) . . ?
F6 C20 C21 112.1(3) . . ?
F10 C22 C16 113.6(3) . . ?
F11 C22 F10 106.1(3) . . ?
F11 C22 F12 107.6(4) . . ?
F11 C22 C16 110.4(3) . . ?
F12 C22 F10 106.1(3) . . ?
F12 C22 C16 112.7(3) . . ?
O5 C16 C22 115.9(3) . . ?
O5 C16 C15 127.9(3) . . ?
C15 C16 C22 116.2(3) . . ?
C16 C15 H15 119.1 . . ?
C14 C15 C16 121.9(3) . . ?
C14 C15 H15 119.1 . . ?
O6 C14 C15 129.5(3) . . ?
O6 C14 C13 112.4(3) . . ?
C15 C14 C13 118.1(3) . . ?
F7 C13 F8 108.3(4) . . ?
F7 C13 F9 108.3(4) . . ?
F7 C13 C14 111.1(3) . . ?
F8 C13 C14 113.2(4) . . ?
F9 C13 F8 104.6(3) . . ?
F9 C13 C14 111.2(3) . . ?
N6 C10 H10 118.1 . . ?
N6 C10 C11 123.8(3) . . ?
C11 C10 H10 118.1 . . ?
C10 C11 H11 120.1 . . ?
C12 C11 C10 119.8(2) . . ?
C12 C11 H11 120.1 . . ?
N4 C12 H12 122.0 . . ?
C11 C12 N4 116.0(2) . . ?
C11 C12 H12 122.0 . . ?
N6 C9 N4 123.2(2) . . ?
N5 C9 N4 108.4(2) . . ?
N5 C9 N6 128.4(2) . . ?
N5 C8 C7 121.6(2) . . ?
N3 C8 N5 116.5(2) . . ?
N3 C8 C7 121.9(2) . . ?
N1 C7 N2 110.1(2) . . ?
N1 C7 C8 124.4(2) . . ?
N2 C7 C8 125.4(2) . . ?
H2A C2 H2B 109.5 . . ?
H2A C2 H2C 109.5 . . ?
H2B C2 H2C 109.5 . . ?
C3 C2 H2A 109.5 . . ?
C3 C2 H2B 109.5 . . ?
C3 C2 H2C 109.5 . . ?
N1 C3 C2 105.8(3) . . ?
N1 C3 C1 108.4(3) . . ?
N1 C3 C6 101.2(2) . . ?
C2 C3 C6 113.5(3) . . ?
C1 C3 C2 111.6(4) . . ?
C1 C3 C6 115.1(3) . . ?
C3 C1 H1A 109.5 . . ?
C3 C1 H1B 109.5 . . ?
C3 C1 H1C 109.5 . . ?
H1A C1 H1B 109.5 . . ?
H1A C1 H1C 109.5 . . ?
H1B C1 H1C 109.5 . . ?
H5A C5 H5B 109.5 . . ?
H5A C5 H5C 109.5 . . ?
H5B C5 H5C 109.5 . . ?
C6 C5 H5A 109.5 . . ?
C6 C5 H5B 109.5 . . ?
C6 C5 H5C 109.5 . . ?
H4A C4 H4B 109.5 . . ?
H4A C4 H4C 109.5 . . ?
H4B C4 H4C 109.5 . . ?
C6 C4 H4A 109.5 . . ?
C6 C4 H4B 109.5 . . ?
C6 C4 H4C 109.5 . . ?
N2 C6 C3 101.9(2) . . ?
N2 C6 C5 108.4(3) . . ?
N2 C6 C4 105.2(3) . . ?
C5 C6 C3 115.3(3) . . ?
C4 C6 C3 114.8(3) . . ?
C4 C6 C5 110.2(4) . . ?
Cl1 C23 Cl2 118.9(4) . . ?
Cl1 C23 H23A 107.6 . . ?
Cl1 C23 H23B 107.6 . . ?
Cl2 C23 H23A 107.6 . . ?
Cl2 C23 H23B 107.6 . . ?
H23A C23 H23B 107.0 . . ?
H23C C23 H23D 106.9 . . ?
Cl3 C23 H23C 107.3 . . ?
Cl3 C23 H23D 107.3 . . ?
Cl3 C23 Cl4 120.2(6) . . ?
Cl4 C23 H23C 107.3 . . ?
Cl4 C23 H23D 107.3 . . ?

loop_
_geom_bond_atom_site_label_1
_geom_bond_atom_site_label_2
_geom_bond_distance
_geom_bond_site_symmetry_2
_geom_bond_publ_flag
Mn1 O4 2.138(2) . ?
Mn1 O3 2.135(2) . ?
Mn1 O5 2.152(2) . ?
Mn1 O6 2.140(2) . ?
Mn1 O1 2.174(2) . ?
Mn1 N5 2.231(2) . ?
F1 C19 1.249(6) . ?
F2 C19 1.348(7) . ?
F3 C19 1.283(5) . ?
F4 C20 1.278(6) . ?
F5 C20 1.284(5) . ?
F6 C20 1.274(5) . ?
F7 C13 1.302(5) . ?
F8 C13 1.344(5) . ?
F9 C13 1.314(5) . ?
F10 C22 1.322(4) . ?
F11 C22 1.316(5) . ?
F12 C22 1.317(5) . ?
O4 C17 1.239(3) . ?
O3 C21 1.239(4) . ?
O5 C16 1.245(4) . ?
O6 C14 1.258(4) . ?
O1 N1 1.299(3) . ?
O2 N2 1.263(3) . ?
N4 N3 1.360(3) . ?
N4 C12 1.368(3) . ?
N4 C9 1.371(3) . ?
N6 C10 1.316(4) . ?
N6 C9 1.338(3) . ?
N5 C9 1.330(3) . ?
N5 C8 1.353(3) . ?
N3 C8 1.327(3) . ?
N1 C7 1.332(3) . ?
N1 C3 1.502(4) . ?
N2 C7 1.343(4) . ?
N2 C6 1.506(4) . ?
C19 C17 1.528(5) . ?
C19 F3A 1.207(14) . ?
C19 F2A 1.201(10) . ?
C19 F1A 1.444(12) . ?
C17 C18 1.387(5) . ?
C18 H18 0.9500 . ?
C18 C21 1.385(5) . ?
C21 C20 1.531(5) . ?
C22 C16 1.526(5) . ?
C16 C15 1.405(5) . ?
C15 H15 0.9500 . ?
C15 C14 1.376(5) . ?
C14 C13 1.540(5) . ?
C10 H10 0.9500 . ?
C10 C11 1.420(4) . ?
C11 H11 0.9500 . ?
C11 C12 1.349(4) . ?
C12 H12 0.9500 . ?
C8 C7 1.459(4) . ?
C2 H2A 0.9800 . ?
C2 H2B 0.9800 . ?
C2 H2C 0.9800 . ?
C2 C3 1.534(6) . ?
C3 C1 1.520(5) . ?
C3 C6 1.563(5) . ?
C1 H1A 0.9800 . ?
C1 H1B 0.9800 . ?
C1 H1C 0.9800 . ?
C5 H5A 0.9800 . ?
C5 H5B 0.9800 . ?
C5 H5C 0.9800 . ?
C5 C6 1.515(5) . ?
C4 H4A 0.9800 . ?
C4 H4B 0.9800 . ?
C4 H4C 0.9800 . ?
C4 C6 1.513(6) . ?
Cl1 C23 1.644(6) . ?
Cl2 C23 1.718(5) . ?
C23 H23A 0.9900 . ?
C23 H23B 0.9900 . ?
C23 H23C 0.9900 . ?
C23 H23D 0.9900 . ?
C23 Cl3 1.479(9) . ?
C23 Cl4 1.821(9) . ?

loop_
_geom_torsion_atom_site_label_1
_geom_torsion_atom_site_label_2
_geom_torsion_atom_site_label_3
_geom_torsion_atom_site_label_4
_geom_torsion
_geom_torsion_site_symmetry_1
_geom_torsion_site_symmetry_2
_geom_torsion_site_symmetry_3
_geom_torsion_site_symmetry_4
_geom_torsion_publ_flag
Mn1 O4 C17 C19 -169.8(2) . . . . ?
Mn1 O4 C17 C18 10.6(5) . . . . ?
Mn1 O3 C21 C18 -9.5(5) . . . . ?
Mn1 O3 C21 C20 170.3(2) . . . . ?
Mn1 O5 C16 C22 159.1(2) . . . . ?
Mn1 O5 C16 C15 -18.4(4) . . . . ?
Mn1 O6 C14 C15 19.5(5) . . . . ?
Mn1 O6 C14 C13 -161.1(2) . . . . ?
Mn1 O1 N1 C7 -44.2(4) . . . . ?
Mn1 O1 N1 C3 131.6(3) . . . . ?
Mn1 N5 C9 N4 175.57(17) . . . . ?
Mn1 N5 C9 N6 -4.1(4) . . . . ?
Mn1 N5 C8 N3 -176.01(18) . . . . ?
Mn1 N5 C8 C7 3.8(4) . . . . ?
F1 C19 C17 O4 -66.7(7) . . . . ?
F1 C19 C17 C18 112.9(7) . . . . ?
F2 C19 C17 O4 48.7(6) . . . . ?
F2 C19 C17 C18 -131.6(6) . . . . ?
F3 C19 C17 O4 161.7(6) . . . . ?
F3 C19 C17 C18 -18.6(7) . . . . ?
F10 C22 C16 O5 139.0(3) . . . . ?
F10 C22 C16 C15 -43.2(4) . . . . ?
F11 C22 C16 O5 -102.0(4) . . . . ?
F11 C22 C16 C15 75.8(4) . . . . ?
F12 C22 C16 O5 18.3(4) . . . . ?
F12 C22 C16 C15 -163.9(3) . . . . ?
O4 C17 C18 C21 -0.3(6) . . . . ?
O3 C21 C20 F4 -50.8(6) . . . . ?
O3 C21 C20 F5 -172.9(4) . . . . ?
O3 C21 C20 F6 66.4(5) . . . . ?
O5 C16 C15 C14 0.6(5) . . . . ?
O6 C14 C13 F7 -74.3(5) . . . . ?
O6 C14 C13 F8 163.7(3) . . . . ?
O6 C14 C13 F9 46.3(4) . . . . ?
O1 N1 C7 N2 178.5(3) . . . . ?
O1 N1 C7 C8 -0.8(5) . . . . ?
O1 N1 C3 C2 -68.2(4) . . . . ?
O1 N1 C3 C1 51.7(4) . . . . ?
O1 N1 C3 C6 173.2(3) . . . . ?
O2 N2 C7 N1 -176.8(3) . . . . ?
O2 N2 C7 C8 2.5(5) . . . . ?
O2 N2 C6 C3 170.6(3) . . . . ?
O2 N2 C6 C5 48.6(4) . . . . ?
O2 N2 C6 C4 -69.4(4) . . . . ?
N4 N3 C8 N5 0.2(3) . . . . ?
N4 N3 C8 C7 -179.6(2) . . . . ?
N6 C10 C11 C12 0.2(5) . . . . ?
N5 C8 C7 N1 22.7(4) . . . . ?
N5 C8 C7 N2 -156.4(3) . . . . ?
N3 N4 C12 C11 -179.1(3) . . . . ?
N3 N4 C9 N6 179.5(3) . . . . ?
N3 N4 C9 N5 -0.2(3) . . . . ?
N3 C8 C7 N1 -157.5(3) . . . . ?
N3 C8 C7 N2 23.3(4) . . . . ?
N1 C3 C6 N2 13.3(3) . . . . ?
N1 C3 C6 C5 130.4(3) . . . . ?
N1 C3 C6 C4 -99.9(3) . . . . ?
C19 C17 C18 C21 -179.9(3) . . . . ?
C17 C18 C21 O3 -0.3(6) . . . . ?
C17 C18 C21 C20 179.9(3) . . . . ?
C18 C21 C20 F4 129.0(5) . . . . ?
C18 C21 C20 F5 6.9(6) . . . . ?
C18 C21 C20 F6 -113.8(5) . . . . ?
C22 C16 C15 C14 -176.9(3) . . . . ?
C16 C15 C14 O6 -1.3(6) . . . . ?
C16 C15 C14 C13 179.3(3) . . . . ?
C15 C14 C13 F7 105.2(5) . . . . ?
C15 C14 C13 F8 -16.8(5) . . . . ?
C15 C14 C13 F9 -134.2(4) . . . . ?
C10 N6 C9 N4 -0.4(4) . . . . ?
C10 N6 C9 N5 179.2(3) . . . . ?
C10 C11 C12 N4 0.2(4) . . . . ?
C12 N4 N3 C8 178.5(3) . . . . ?
C12 N4 C9 N6 0.9(4) . . . . ?
C12 N4 C9 N5 -178.8(2) . . . . ?
C9 N4 N3 C8 0.0(3) . . . . ?
C9 N4 C12 C11 -0.8(4) . . . . ?
C9 N6 C10 C11 -0.1(5) . . . . ?
C9 N5 C8 N3 -0.3(3) . . . . ?
C9 N5 C8 C7 179.5(3) . . . . ?
C8 N5 C9 N4 0.3(3) . . . . ?
C8 N5 C9 N6 -179.4(3) . . . . ?
C7 N1 C3 C2 108.1(3) . . . . ?
C7 N1 C3 C1 -132.0(3) . . . . ?
C7 N1 C3 C6 -10.5(4) . . . . ?
C7 N2 C6 C3 -13.5(4) . . . . ?
C7 N2 C6 C5 -135.5(3) . . . . ?
C7 N2 C6 C4 106.6(3) . . . . ?
C2 C3 C6 N2 -99.7(3) . . . . ?
C2 C3 C6 C5 17.5(4) . . . . ?
C2 C3 C6 C4 147.2(3) . . . . ?
C3 N1 C7 N2 2.4(4) . . . . ?
C3 N1 C7 C8 -176.8(3) . . . . ?
C1 C3 C6 N2 129.9(4) . . . . ?
C1 C3 C6 C5 -112.9(4) . . . . ?
C1 C3 C6 C4 16.8(5) . . . . ?
C6 N2 C7 N1 7.6(4) . . . . ?
C6 N2 C7 C8 -173.2(3) . . . . ?
F3A C19 C17 O4 113.9(14) . . . . ?
F3A C19 C17 C18 -66.5(14) . . . . ?
F2A C19 C17 O4 -14.7(13) . . . . ?
F2A C19 C17 C18 164.9(12) . . . . ?
F1A C19 C17 O4 -129.4(10) . . . . ?
F1A C19 C17 C18 50.2(10) . . . . ?
